data_4508129
loop_
_publ_author_name
'Rybarczyk-Pirek, Agnieszka J.'
'Ch\;eci\'nska, Lilianna'
'Ma\/lecka, Magdalena'
'Wojtulewski, S\/lawomir'

_publ_section_title
;
 Intermolecular Interactions of Trichloromethyl Group in the Crystal
 State, the Case of 2-Trichloromethyl-3H-4-quinazoline Polymorphs and
 1-Methyl-2-trichloroacetylpyrrole--Hirshfeld Surface Analysis of Chlorine
 Halogen Bonding
;
_journal_issue 9
_journal_name_full 'Crystal Growth &amp; Design'
_journal_page_first 3913
_journal_paper_doi 10.1021/cg400584w
_journal_volume 13
_journal_year 2013
_chemical_formula_sum 'C9 H5 Cl3 N2 O'
_chemical_formula_weight 263.50
_chemical_name_systematic
;
 ?
;
_space_group_IT_number 61
_symmetry_cell_setting orthorhombic
_symmetry_space_group_name_Hall '-P 2ac 2ab'
_symmetry_space_group_name_H-M 'P b c a'
_atom_sites_solution_hydrogens geom
_atom_sites_solution_primary direct
_atom_sites_solution_secondary difmap
_audit_creation_method SHELXL-97
_cell_angle_alpha 90.00
_cell_angle_beta 90.00
_cell_angle_gamma 90.00
_cell_formula_units_Z 8
_cell_length_a 5.9421(12)
_cell_length_b 17.846(4)
_cell_length_c 19.075(4)
_cell_measurement_reflns_used 3971
_cell_measurement_temperature 100(2)
_cell_measurement_theta_max 27.8786
_cell_measurement_theta_min 3.1200
_cell_volume 2022.8(7)
_computing_cell_refinement
;
CrysAlisPro, Agilent Technologies,
Version 1.171.35.11 (release 16-05-2011 CrysAlis171 .NET)
(compiled May 16 2011,17:55:39)
;
_computing_data_collection
;
CrysAlisPro, Agilent Technologies,
Version 1.171.35.11 (release 16-05-2011 CrysAlis171 .NET)
(compiled May 16 2011,17:55:39)
;
_computing_data_reduction
;
CrysAlisPro, Agilent Technologies,
Version 1.171.35.11 (release 16-05-2011 CrysAlis171 .NET)
(compiled May 16 2011,17:55:39)
;
_computing_structure_refinement 'SHELXL-97 (Sheldrick, 1997)'
_diffrn_ambient_temperature 100(2)
_diffrn_detector_area_resol_mean 10.4052
_diffrn_measured_fraction_theta_full 0.998
_diffrn_measured_fraction_theta_max 0.998
_diffrn_measurement_device_type 'SuperNova, Dual, Cu at zero, Atlas'
_diffrn_measurement_method '\w scans'
_diffrn_radiation_monochromator mirror
_diffrn_radiation_source 'SuperNova (Mo) X-ray Source'
_diffrn_radiation_type MoK\a
_diffrn_radiation_wavelength 0.71073
_diffrn_reflns_av_R_equivalents 0.0000
_diffrn_reflns_av_sigmaI/netI 0.0285
_diffrn_reflns_limit_h_max 7
_diffrn_reflns_limit_h_min 0
_diffrn_reflns_limit_k_max 21
_diffrn_reflns_limit_k_min 0
_diffrn_reflns_limit_l_max 22
_diffrn_reflns_limit_l_min 0
_diffrn_reflns_number 1780
_diffrn_reflns_theta_full 25.02
_diffrn_reflns_theta_max 25.02
_diffrn_reflns_theta_min 3.13
_exptl_absorpt_coefficient_mu 0.875
_exptl_absorpt_correction_T_max 0.9176
_exptl_absorpt_correction_T_min 0.8444
_exptl_absorpt_correction_type multi-scan
_exptl_absorpt_process_details
;
CrysAlisPro, Agilent Technologies,
Version 1.171.35.11 (release 16-05-2011 CrysAlis171 .NET)
(compiled May 16 2011,17:55:39)
Empirical absorption correction using spherical harmonics,
 implemented in SCALE3 ABSPACK scaling algorithm.
;
_exptl_crystal_colour 'light yellow'
_exptl_crystal_density_diffrn 1.730
_exptl_crystal_density_method 'not measured'
_exptl_crystal_description plate
_exptl_crystal_F_000 1056
_exptl_crystal_size_max 0.20
_exptl_crystal_size_mid 0.20
_exptl_crystal_size_min 0.10
_refine_diff_density_max 0.328
_refine_diff_density_min -0.259
_refine_diff_density_rms 0.067
_refine_ls_extinction_method none
_refine_ls_goodness_of_fit_ref 1.066
_refine_ls_hydrogen_treatment mixed
_refine_ls_matrix_type full
_refine_ls_number_parameters 140
_refine_ls_number_reflns 1780
_refine_ls_number_restraints 0
_refine_ls_restrained_S_all 1.066
_refine_ls_R_factor_all 0.0343
_refine_ls_R_factor_gt 0.0294
_refine_ls_shift/su_max 0.001
_refine_ls_shift/su_mean 0.000
_refine_ls_structure_factor_coef Fsqd
_refine_ls_weighting_details 'calc w=1/[\s^2^(Fo^2^)+(0.0366P)^2^+1.2112P] where P=(Fo^2^+2Fc^2^)/3'
_refine_ls_weighting_scheme calc
_refine_ls_wR_factor_gt 0.0737
_refine_ls_wR_factor_ref 0.0764
_reflns_number_gt 1566
_reflns_number_total 1780
_reflns_threshold_expression >2sigma(I)
_cod_data_source_file cg400584w_si_002.cif
_cod_data_source_block 1-orth
_cod_original_sg_symbol_H-M 'P bca'
_cod_database_code 4508129

loop_
_symmetry_equiv_pos_as_xyz
'x, y, z'
'-x+1/2, -y, z+1/2'
'-x, y+1/2, -z+1/2'
'x+1/2, -y+1/2, -z'
'-x, -y, -z'
'x-1/2, y, -z-1/2'
'x, -y-1/2, z-1/2'
'-x-1/2, y-1/2, z'

loop_
_atom_site_label
_atom_site_type_symbol
_atom_site_fract_x
_atom_site_fract_y
_atom_site_fract_z
_atom_site_U_iso_or_equiv
_atom_site_adp_type
_atom_site_occupancy
_atom_site_symmetry_multiplicity
_atom_site_calc_flag
_atom_site_refinement_flags
H3 H 0.920(5) 0.9374(14) 0.4549(13) 0.030(7) Uiso 1 1 d .
Cl3 Cl 1.10761(9) 0.82423(3) 0.38372(3) 0.01683(16) Uani 1 1 d .
Cl2 Cl 0.70638(9) 0.76974(3) 0.45407(3) 0.01759(16) Uani 1 1 d .
Cl1 Cl 0.72821(9) 0.77304(3) 0.30326(3) 0.01704(16) Uani 1 1 d .
C21 C 0.8100(3) 0.82048(12) 0.38024(10) 0.0115(5) Uani 1 1 d .
O4 O 0.8060(3) 1.06307(8) 0.48288(7) 0.0193(4) Uani 1 1 d .
C2 C 0.7086(3) 0.89931(12) 0.38298(10) 0.0114(5) Uani 1 1 d .
C4 C 0.7198(4) 1.02002(12) 0.44012(10) 0.0139(5) Uani 1 1 d .
N3 N 0.8035(3) 0.94831(10) 0.43052(9) 0.0123(4) Uani 1 1 d .
C5 C 0.4217(4) 1.10861(13) 0.40114(11) 0.0174(5) Uani 1 1 d .
H5 H 0.4799 1.1450 0.4310 0.021 Uiso 1 1 calc R
C10 C 0.5247(3) 1.03847(12) 0.39674(10) 0.0121(5) Uani 1 1 d .
N1 N 0.5373(3) 0.91308(10) 0.34444(8) 0.0116(4) Uani 1 1 d .
C9 C 0.4381(3) 0.98351(12) 0.35125(10) 0.0111(4) Uani 1 1 d .
C6 C 0.2338(4) 1.12405(14) 0.36125(12) 0.0190(5) Uani 1 1 d .
H6 H 0.1653 1.1708 0.3642 0.023 Uiso 1 1 calc R
C8 C 0.2469(4) 1.00001(13) 0.31102(10) 0.0143(5) Uani 1 1 d .
H8 H 0.1880 0.9641 0.2808 0.017 Uiso 1 1 calc R
C7 C 0.1461(4) 1.06934(13) 0.31627(11) 0.0182(5) Uani 1 1 d .
H7 H 0.0188 1.0799 0.2897 0.022 Uiso 1 1 calc R

loop_
_atom_site_aniso_label
_atom_site_aniso_U_11
_atom_site_aniso_U_22
_atom_site_aniso_U_33
_atom_site_aniso_U_23
_atom_site_aniso_U_13
_atom_site_aniso_U_12
Cl3 0.0123(3) 0.0146(3) 0.0235(3) -0.0027(2) -0.0004(2) -0.0002(2)
Cl2 0.0248(3) 0.0138(3) 0.0142(3) 0.0043(2) 0.0058(2) 0.0011(2)
Cl1 0.0219(3) 0.0158(3) 0.0134(3) -0.0054(2) -0.0034(2) 0.0013(2)
C21 0.0121(11) 0.0124(12) 0.0100(10) 0.0002(8) 0.0000(8) -0.0029(9)
O4 0.0265(9) 0.0124(9) 0.0190(8) -0.0047(7) -0.0091(7) 0.0009(7)
C2 0.0147(11) 0.0116(12) 0.0079(9) 0.0001(8) 0.0026(8) -0.0031(9)
C4 0.0176(11) 0.0132(13) 0.0108(10) -0.0001(9) 0.0017(8) -0.0016(9)
N3 0.0155(9) 0.0089(10) 0.0124(9) -0.0003(7) -0.0039(7) 0.0008(8)
C5 0.0200(11) 0.0140(13) 0.0181(11) -0.0048(9) 0.0002(9) -0.0021(9)
C10 0.0141(11) 0.0115(12) 0.0106(9) 0.0011(8) 0.0009(8) -0.0011(9)
N1 0.0139(9) 0.0100(10) 0.0108(8) 0.0002(7) 0.0007(7) -0.0013(7)
C9 0.0155(10) 0.0086(12) 0.0091(9) 0.0009(8) 0.0033(8) -0.0018(9)
C6 0.0206(12) 0.0122(12) 0.0240(11) -0.0002(10) -0.0011(10) 0.0035(10)
C8 0.0178(11) 0.0123(12) 0.0127(10) -0.0002(9) -0.0012(8) -0.0024(9)
C7 0.0163(11) 0.0208(14) 0.0175(11) 0.0029(10) -0.0025(9) 0.0014(10)

loop_
_atom_type_symbol
_atom_type_description
_atom_type_scat_dispersion_real
_atom_type_scat_dispersion_imag
_atom_type_scat_source
C C 0.0033 0.0016 'International Tables Vol C Tables 4.2.6.8 and 6.1.1.4'
H H 0.0000 0.0000 'International Tables Vol C Tables 4.2.6.8 and 6.1.1.4'
N N 0.0061 0.0033 'International Tables Vol C Tables 4.2.6.8 and 6.1.1.4'
O O 0.0106 0.0060 'International Tables Vol C Tables 4.2.6.8 and 6.1.1.4'
Cl Cl 0.1484 0.1585 'International Tables Vol C Tables 4.2.6.8 and 6.1.1.4'

loop_
_geom_angle_atom_site_label_1
_geom_angle_atom_site_label_2
_geom_angle_atom_site_label_3
_geom_angle
C2 C21 Cl1 111.16(14)
C2 C21 Cl3 110.92(15)
Cl1 C21 Cl3 108.94(11)
C2 C21 Cl2 107.66(13)
Cl1 C21 Cl2 108.57(12)
Cl3 C21 Cl2 109.54(11)
N1 C2 N3 125.5(2)
N1 C2 C21 118.04(18)
N3 C2 C21 116.33(17)
O4 C4 N3 120.96(19)
O4 C4 C10 124.3(2)
N3 C4 C10 114.70(18)
C2 N3 C4 121.71(18)
C6 C5 C10 120.1(2)
C5 C10 C9 120.12(19)
C5 C10 C4 121.04(19)
C9 C10 C4 118.82(19)
C2 N1 C9 117.13(18)
N1 C9 C8 118.74(18)
N1 C9 C10 122.09(18)
C8 C9 C10 119.2(2)
C5 C6 C7 120.0(2)
C7 C8 C9 120.1(2)
C8 C7 C6 120.6(2)

loop_
_geom_bond_atom_site_label_1
_geom_bond_atom_site_label_2
_geom_bond_distance
Cl3 C21 1.771(2)
Cl2 C21 1.784(2)
Cl1 C21 1.763(2)
C21 C2 1.531(3)
O4 C4 1.232(2)
C2 N1 1.280(3)
C2 N3 1.380(3)
C4 N3 1.385(3)
C4 C10 1.462(3)
C5 C6 1.379(3)
C5 C10 1.396(3)
C10 C9 1.407(3)
N1 C9 1.394(3)
C9 C8 1.402(3)
C6 C7 1.400(3)
C8 C7 1.378(3)
